data_4082024
loop_
_publ_author_name
'Wang, Xiufang'
'Peng, Weijie'
'Cui, Peng'
'Leng, Xuebing'
'Xia, Wei'
'Chen, Yaofeng'

_publ_section_title
;
 Synthesis and Catalytic Activity of Amido-Boratabenzene Complexes of
 Rare-Earth Metals and Zirconium and Chromium
;
_journal_issue 21
_journal_name_full Organometallics
_journal_page_first 6166
_journal_paper_doi 10.1021/om400893c
_journal_volume 32
_journal_year 2013
_chemical_formula_sum 'C15 H26 B Cl2 Cr N2'
_chemical_formula_weight 368.09
_chemical_name_systematic
; 
 ? 
;
_space_group_IT_number 2
_symmetry_cell_setting triclinic
_symmetry_space_group_name_Hall '-P 1'
_symmetry_space_group_name_H-M 'P -1'
_atom_sites_solution_hydrogens geom
_atom_sites_solution_primary direct
_atom_sites_solution_secondary difmap
_audit_creation_method SHELXL-97
_cell_angle_alpha 103.623(8)
_cell_angle_beta 97.051(9)
_cell_angle_gamma 93.087(9)
_cell_formula_units_Z 4
_cell_length_a 8.907(4)
_cell_length_b 14.937(7)
_cell_length_c 15.214(7)
_cell_measurement_reflns_used 1170
_cell_measurement_temperature 140(2)
_cell_measurement_theta_max 21.05
_cell_measurement_theta_min 2.21
_cell_volume 1945.1(15)
_computing_cell_refinement 'Bruker SAINT'
_computing_data_collection 'Bruker APEX2'
_computing_data_reduction 'Bruker SAINT'
_computing_molecular_graphics 'Bruker SHELXTL'
_computing_publication_material 'Bruker SHELXTL'
_computing_structure_refinement 'SHELXL-97 (Sheldrick, 2008)'
_computing_structure_solution 'SHELXS-97 (Sheldrick, 2008)'
_diffrn_ambient_temperature 140(2)
_diffrn_measured_fraction_theta_full 0.993
_diffrn_measured_fraction_theta_max 0.993
_diffrn_measurement_device_type 'Bruker APEX-II CCD'
_diffrn_measurement_method '\f and \w scans'
_diffrn_radiation_monochromator graphite
_diffrn_radiation_source 'fine-focus sealed tube'
_diffrn_radiation_type MoK\a
_diffrn_radiation_wavelength 0.71073
_diffrn_reflns_av_R_equivalents 0.0854
_diffrn_reflns_av_sigmaI/netI 0.1680
_diffrn_reflns_limit_h_max 10
_diffrn_reflns_limit_h_min -10
_diffrn_reflns_limit_k_max 18
_diffrn_reflns_limit_k_min -18
_diffrn_reflns_limit_l_max 16
_diffrn_reflns_limit_l_min -18
_diffrn_reflns_number 13944
_diffrn_reflns_theta_full 26.00
_diffrn_reflns_theta_max 26.00
_diffrn_reflns_theta_min 1.39
_exptl_absorpt_coefficient_mu 0.858
_exptl_absorpt_correction_T_max 0.9831
_exptl_absorpt_correction_T_min 0.9346
_exptl_absorpt_correction_type multi-scan
_exptl_absorpt_process_details sadabs
_exptl_crystal_colour blue
_exptl_crystal_density_diffrn 1.257
_exptl_crystal_density_method 'not measured'
_exptl_crystal_description BLOCK
_exptl_crystal_F_000 772
_exptl_crystal_size_max 0.08
_exptl_crystal_size_mid 0.05
_exptl_crystal_size_min 0.02
_platon_squeeze_details
;
;
_refine_diff_density_max 0.692
_refine_diff_density_min -0.606
_refine_diff_density_rms 0.142
_refine_ls_extinction_method none
_refine_ls_goodness_of_fit_ref 1.006
_refine_ls_hydrogen_treatment constr
_refine_ls_matrix_type full
_refine_ls_number_parameters 379
_refine_ls_number_reflns 7563
_refine_ls_number_restraints 12
_refine_ls_restrained_S_all 1.007
_refine_ls_R_factor_all 0.1453
_refine_ls_R_factor_gt 0.0731
_refine_ls_shift/su_max 0.000
_refine_ls_shift/su_mean 0.000
_refine_ls_structure_factor_coef Fsqd
_refine_ls_weighting_details 'calc w=1/[\s^2^(Fo^2^)+(0.0950P)^2^+0.0000P] where P=(Fo^2^+2Fc^2^)/3'
_refine_ls_weighting_scheme calc
_refine_ls_wR_factor_gt 0.1806
_refine_ls_wR_factor_ref 0.2235
_reflns_number_gt 3850
_reflns_number_total 7563
_reflns_threshold_expression >2sigma(I)
_cod_data_source_file om400893c_si_002.cif
_cod_data_source_block mo_dm13034_0m
_cod_depositor_comments
;
The following automatic conversions were performed:

'_symmetry_cell_setting' value 'Triclinic' changed to 'triclinic'
according to /home/saulius/struct/CIF-dictionaries/cif_core.dic
dictionary named 'cif_core.dic' version 2.4.2 from 2011-04-26.

Automatic conversion script
Id: cif_fix_values 1891 2012-01-12 08:04:46Z andrius 
;
_cod_original_cell_volume 1945.0(15)
_cod_original_sg_symbol_H-M P-1
_cod_database_code 4082024

loop_
_symmetry_equiv_pos_as_xyz
'x, y, z'
'-x, -y, -z'

loop_
_atom_site_label
_atom_site_type_symbol
_atom_site_fract_x
_atom_site_fract_y
_atom_site_fract_z
_atom_site_U_iso_or_equiv
_atom_site_adp_type
_atom_site_occupancy
_atom_site_symmetry_multiplicity
_atom_site_calc_flag
_atom_site_refinement_flags
Cr1 Cr 0.96171(12) 0.66109(7) 0.39384(7) 0.0190(3) Uani 1 1 d .
Cr2 Cr 0.72965(13) 0.86354(7) 0.86493(8) 0.0214(3) Uani 1 1 d .
Cl1 Cl 1.20897(19) 0.62773(12) 0.41543(13) 0.0292(4) Uani 1 1 d .
Cl2 Cl 0.9670(2) 0.76458(13) 0.53158(12) 0.0314(5) Uani 1 1 d .
Cl3 Cl 0.9020(2) 0.75975(13) 0.87941(16) 0.0406(5) Uani 1 1 d .
Cl4 Cl 0.6685(2) 0.88359(13) 1.00891(12) 0.0318(5) Uani 1 1 d .
N1 N 0.7908(6) 0.6905(4) 0.2114(4) 0.0191(13) Uani 1 1 d .
N2 N 0.9896(6) 0.7548(4) 0.3190(4) 0.0192(13) Uani 1 1 d .
N3 N 0.4943(6) 0.8639(4) 0.6953(4) 0.0243(14) Uani 1 1 d .
N4 N 0.5523(7) 0.7737(4) 0.7955(4) 0.0247(14) Uani 1 1 d .
B1 B 0.7784(9) 0.6220(6) 0.2698(5) 0.0249(19) Uani 1 1 d U
B2 B 0.6283(10) 0.9229(6) 0.7483(6) 0.030(2) Uani 1 1 d U
C1 C 0.7017(7) 0.6444(5) 0.3551(5) 0.0251(17) Uani 1 1 d .
H1A H 0.6422 0.6998 0.3675 0.030 Uiso 1 1 calc R
C2 C 0.7243(7) 0.5918(5) 0.4201(5) 0.0268(17) Uani 1 1 d .
C3 C 0.8275(7) 0.5250(5) 0.4119(5) 0.0230(16) Uani 1 1 d .
H3A H 0.8614 0.5007 0.4664 0.028 Uiso 1 1 calc R
C4 C 0.9037(8) 0.4988(5) 0.3320(5) 0.0281(17) Uani 1 1 d .
C5 C 0.8829(7) 0.5475(4) 0.2636(5) 0.0218(16) Uani 1 1 d .
H5A H 0.9478 0.5365 0.2136 0.026 Uiso 1 1 calc R
C6 C 1.0046(8) 0.4202(5) 0.3253(5) 0.0284(17) Uani 1 1 d .
H6A H 0.9442 0.3618 0.2956 0.043 Uiso 1 1 calc R
H6B H 1.0501 0.4181 0.3867 0.043 Uiso 1 1 calc R
H6C H 1.0852 0.4298 0.2891 0.043 Uiso 1 1 calc R
C7 C 0.6439(9) 0.6086(6) 0.5035(5) 0.037(2) Uani 1 1 d .
H7A H 0.5493 0.5683 0.4904 0.055 Uiso 1 1 calc R
H7B H 0.6208 0.6734 0.5197 0.055 Uiso 1 1 calc R
H7C H 0.7094 0.5951 0.5546 0.055 Uiso 1 1 calc R
C8 C 0.9028(8) 0.7557(4) 0.2423(5) 0.0223(16) Uani 1 1 d .
C9 C 0.9252(8) 0.8247(5) 0.1870(5) 0.0320(19) Uani 1 1 d .
H9A H 1.0122 0.8688 0.2170 0.048 Uiso 1 1 calc R
H9B H 0.8338 0.8579 0.1819 0.048 Uiso 1 1 calc R
H9C H 0.9442 0.7926 0.1259 0.048 Uiso 1 1 calc R
C10 C 0.6738(8) 0.6867(5) 0.1307(5) 0.0279(17) Uani 1 1 d .
H10A H 0.7218 0.7154 0.0867 0.033 Uiso 1 1 calc R
C11 C 0.6241(9) 0.5880(5) 0.0847(5) 0.036(2) Uani 1 1 d .
H11A H 0.7123 0.5556 0.0662 0.054 Uiso 1 1 calc R
H11B H 0.5501 0.5849 0.0305 0.054 Uiso 1 1 calc R
H11C H 0.5773 0.5586 0.1270 0.054 Uiso 1 1 calc R
C12 C 0.5426(9) 0.7403(6) 0.1592(6) 0.040(2) Uani 1 1 d .
H12A H 0.5794 0.8048 0.1881 0.060 Uiso 1 1 calc R
H12B H 0.4945 0.7133 0.2027 0.060 Uiso 1 1 calc R
H12C H 0.4683 0.7378 0.1053 0.060 Uiso 1 1 calc R
C13 C 1.1237(9) 0.8258(5) 0.3592(5) 0.0326(19) Uani 1 1 d .
H13A H 1.1697 0.8081 0.4153 0.039 Uiso 1 1 calc R
C14 C 1.0682(11) 0.9229(6) 0.3943(6) 0.054(3) Uani 1 1 d .
H14A H 0.9896 0.9184 0.4332 0.082 Uiso 1 1 calc R
H14B H 1.0261 0.9461 0.3421 0.082 Uiso 1 1 calc R
H14C H 1.1538 0.9654 0.4296 0.082 Uiso 1 1 calc R
C15 C 1.2459(9) 0.8188(6) 0.2996(6) 0.038(2) Uani 1 1 d .
H15A H 1.2711 0.7545 0.2825 0.057 Uiso 1 1 calc R
H15B H 1.3363 0.8583 0.3328 0.057 Uiso 1 1 calc R
H15C H 1.2105 0.8390 0.2444 0.057 Uiso 1 1 calc R
C16 C 0.7875(8) 0.8954(5) 0.7309(5) 0.0252(17) Uani 1 1 d .
H16A H 0.7989 0.8433 0.6778 0.030 Uiso 1 1 calc R
C17 C 0.9144(8) 0.9349(5) 0.7940(5) 0.0282(17) Uani 1 1 d .
C18 C 0.8968(7) 0.9955(4) 0.8746(5) 0.0217(16) Uani 1 1 d .
H18A H 0.9851 1.0108 0.9245 0.026 Uiso 1 1 calc R
C19 C 0.7518(8) 1.0303(4) 0.8949(5) 0.0243(16) Uani 1 1 d .
C20 C 0.6215(9) 0.9917(5) 0.8340(5) 0.0272(17) Uani 1 1 d .
H20A H 0.5199 1.0055 0.8528 0.033 Uiso 1 1 calc R
C21 C 0.7464(9) 1.1019(5) 0.9809(5) 0.036(2) Uani 1 1 d .
H21A H 0.7595 1.1635 0.9694 0.053 Uiso 1 1 calc R
H21B H 0.8281 1.0952 1.0277 0.053 Uiso 1 1 calc R
H21C H 0.6482 1.0940 1.0022 0.053 Uiso 1 1 calc R
C22 C 1.0736(9) 0.9084(5) 0.7768(5) 0.038(2) Uani 1 1 d .
H22A H 1.1198 0.9516 0.7462 0.057 Uiso 1 1 calc R
H22B H 1.0668 0.8455 0.7379 0.057 Uiso 1 1 calc R
H22C H 1.1363 0.9112 0.8351 0.057 Uiso 1 1 calc R
C23 C 0.4645(8) 0.7853(5) 0.7220(5) 0.0248(17) Uani 1 1 d .
C24 C 0.3295(8) 0.7191(5) 0.6689(5) 0.0302(18) Uani 1 1 d .
H24A H 0.3201 0.6658 0.6956 0.045 Uiso 1 1 calc R
H24B H 0.3454 0.6979 0.6050 0.045 Uiso 1 1 calc R
H24C H 0.2364 0.7511 0.6721 0.045 Uiso 1 1 calc R
C25 C 0.4083(10) 0.8891(6) 0.6167(5) 0.039(2) Uani 1 1 d .
H25A H 0.3092 0.8503 0.6010 0.046 Uiso 1 1 calc R
C26 C 0.3731(10) 0.9906(6) 0.6420(6) 0.045(2) Uani 1 1 d .
H26A H 0.3179 1.0013 0.6949 0.068 Uiso 1 1 calc R
H26B H 0.3107 1.0049 0.5902 0.068 Uiso 1 1 calc R
H26C H 0.4683 1.0306 0.6572 0.068 Uiso 1 1 calc R
C27 C 0.4862(11) 0.8690(7) 0.5367(6) 0.058(3) Uani 1 1 d .
H27A H 0.5057 0.8036 0.5219 0.087 Uiso 1 1 calc R
H27B H 0.5828 0.9074 0.5493 0.087 Uiso 1 1 calc R
H27C H 0.4227 0.8826 0.4849 0.087 Uiso 1 1 calc R
C28 C 0.5243(8) 0.6899(5) 0.8322(5) 0.0288(17) Uani 1 1 d .
H28A H 0.6020 0.6994 0.8877 0.035 Uiso 1 1 calc R
C29 C 0.3752(9) 0.6836(5) 0.8673(6) 0.037(2) Uani 1 1 d .
H29A H 0.3616 0.7428 0.9086 0.055 Uiso 1 1 calc R
H29B H 0.3736 0.6347 0.9003 0.055 Uiso 1 1 calc R
H29C H 0.2928 0.6691 0.8158 0.055 Uiso 1 1 calc R
C30 C 0.5655(10) 0.6004(5) 0.7659(6) 0.045(2) Uani 1 1 d .
H30A H 0.6650 0.6120 0.7475 0.067 Uiso 1 1 calc R
H30B H 0.4884 0.5832 0.7116 0.067 Uiso 1 1 calc R
H30C H 0.5688 0.5499 0.7969 0.067 Uiso 1 1 calc R

loop_
_atom_site_aniso_label
_atom_site_aniso_U_11
_atom_site_aniso_U_22
_atom_site_aniso_U_33
_atom_site_aniso_U_23
_atom_site_aniso_U_13
_atom_site_aniso_U_12
Cr1 0.0176(6) 0.0188(6) 0.0192(6) 0.0045(5) -0.0010(5) -0.0019(4)
Cr2 0.0242(6) 0.0161(6) 0.0220(6) 0.0046(5) -0.0018(5) -0.0029(5)
Cl1 0.0203(9) 0.0285(10) 0.0352(11) 0.0050(8) -0.0038(8) 0.0010(7)
Cl2 0.0367(11) 0.0322(10) 0.0210(9) -0.0003(8) 0.0025(8) -0.0018(8)
Cl3 0.0315(11) 0.0218(9) 0.0654(15) 0.0107(10) -0.0048(10) 0.0002(8)
Cl4 0.0368(11) 0.0364(11) 0.0219(10) 0.0096(8) 0.0013(8) -0.0049(8)
N1 0.017(3) 0.023(3) 0.016(3) 0.004(2) -0.002(2) -0.003(2)
N2 0.011(3) 0.021(3) 0.023(3) 0.002(3) 0.001(2) -0.007(2)
N3 0.025(3) 0.023(3) 0.021(3) 0.005(3) -0.007(3) -0.006(3)
N4 0.034(3) 0.012(3) 0.025(3) 0.006(3) -0.008(3) -0.004(2)
B1 0.029(3) 0.024(3) 0.017(3) 0.004(3) -0.008(3) -0.006(3)
B2 0.042(4) 0.031(4) 0.022(4) 0.017(3) -0.001(3) 0.003(3)
C1 0.009(3) 0.039(4) 0.029(4) 0.010(4) 0.007(3) -0.003(3)
C2 0.013(3) 0.025(4) 0.042(5) 0.009(4) 0.006(3) -0.008(3)
C3 0.020(4) 0.023(4) 0.024(4) 0.008(3) -0.005(3) -0.013(3)
C4 0.019(4) 0.023(4) 0.040(5) 0.007(4) -0.001(3) -0.006(3)
C5 0.016(3) 0.016(3) 0.025(4) -0.006(3) 0.001(3) -0.011(3)
C6 0.016(4) 0.025(4) 0.043(5) 0.007(4) 0.002(3) -0.003(3)
C7 0.038(5) 0.044(5) 0.034(5) 0.017(4) 0.008(4) 0.008(4)
C8 0.033(4) 0.017(3) 0.016(4) 0.002(3) 0.004(3) 0.003(3)
C9 0.030(4) 0.033(4) 0.031(4) 0.013(4) -0.007(3) -0.014(3)
C10 0.032(4) 0.025(4) 0.025(4) 0.008(3) -0.009(3) 0.006(3)
C11 0.033(4) 0.038(5) 0.028(4) 0.003(4) -0.012(4) -0.012(4)
C12 0.034(5) 0.047(5) 0.036(5) 0.011(4) -0.007(4) 0.007(4)
C13 0.037(5) 0.024(4) 0.028(4) 0.001(3) -0.014(4) -0.012(3)
C14 0.073(7) 0.030(5) 0.052(6) 0.011(4) -0.021(5) -0.009(5)
C15 0.030(4) 0.037(5) 0.047(5) 0.018(4) 0.001(4) -0.023(4)
C16 0.043(4) 0.020(4) 0.013(4) 0.007(3) -0.001(3) -0.003(3)
C17 0.025(4) 0.028(4) 0.032(4) 0.007(4) 0.009(3) -0.007(3)
C18 0.019(4) 0.017(3) 0.027(4) 0.006(3) -0.003(3) -0.010(3)
C19 0.030(4) 0.010(3) 0.030(4) 0.003(3) 0.002(3) -0.006(3)
C20 0.038(4) 0.020(4) 0.024(4) 0.009(3) 0.000(3) 0.007(3)
C21 0.031(4) 0.026(4) 0.043(5) 0.000(4) -0.005(4) 0.002(3)
C22 0.039(5) 0.032(4) 0.038(5) 0.001(4) 0.005(4) -0.008(4)
C23 0.028(4) 0.023(4) 0.017(4) -0.004(3) 0.000(3) -0.007(3)
C24 0.035(4) 0.019(4) 0.030(4) 0.005(3) -0.013(3) -0.010(3)
C25 0.043(5) 0.038(5) 0.032(5) 0.013(4) -0.009(4) -0.014(4)
C26 0.051(6) 0.054(6) 0.032(5) 0.019(4) -0.005(4) 0.012(4)
C27 0.069(7) 0.083(8) 0.027(5) 0.020(5) 0.005(5) 0.019(6)
C28 0.027(4) 0.026(4) 0.034(4) 0.014(4) -0.003(3) -0.004(3)
C29 0.042(5) 0.017(4) 0.050(5) 0.008(4) 0.008(4) -0.016(3)
C30 0.047(5) 0.033(5) 0.059(6) 0.019(4) 0.007(5) 0.007(4)

loop_
_atom_type_symbol
_atom_type_description
_atom_type_scat_dispersion_real
_atom_type_scat_dispersion_imag
_atom_type_scat_source
C C 0.0033 0.0016 'International Tables Vol C Tables 4.2.6.8 and 6.1.1.4'
H H 0.0000 0.0000 'International Tables Vol C Tables 4.2.6.8 and 6.1.1.4'
N N 0.0061 0.0033 'International Tables Vol C Tables 4.2.6.8 and 6.1.1.4'
B B 0.0013 0.0007 'International Tables Vol C Tables 4.2.6.8 and 6.1.1.4'
Cl Cl 0.1484 0.1585 'International Tables Vol C Tables 4.2.6.8 and 6.1.1.4'
Cr Cr 0.3209 0.6236 'International Tables Vol C Tables 4.2.6.8 and 6.1.1.4'

loop_
_geom_angle_atom_site_label_1
_geom_angle_atom_site_label_2
_geom_angle_atom_site_label_3
_geom_angle
N2 Cr1 B1 73.0(3)
N2 Cr1 Cl1 97.80(16)
B1 Cr1 Cl1 132.2(2)
N2 Cr1 Cl2 97.04(17)
B1 Cr1 Cl2 130.6(2)
Cl1 Cr1 Cl2 96.61(8)
N2 Cr1 C5 90.7(2)
B1 Cr1 C5 37.9(3)
Cl1 Cr1 C5 97.75(18)
Cl2 Cr1 C5 162.58(18)
N2 Cr1 C1 93.1(2)
B1 Cr1 C1 38.6(3)
Cl1 Cr1 C1 161.7(2)
Cl2 Cr1 C1 96.55(19)
C5 Cr1 C1 67.4(2)
N2 Cr1 C4 124.8(2)
B1 Cr1 C4 65.1(3)
Cl1 Cr1 C4 85.94(18)
Cl2 Cr1 C4 137.4(2)
C5 Cr1 C4 34.8(3)
C1 Cr1 C4 75.8(3)
N2 Cr1 C3 149.0(2)
B1 Cr1 C3 76.0(3)
Cl1 Cr1 C3 102.21(18)
Cl2 Cr1 C3 103.87(18)
C5 Cr1 C3 63.4(2)
C1 Cr1 C3 62.2(3)
C4 Cr1 C3 35.3(2)
N2 Cr1 C2 127.3(2)
B1 Cr1 C2 65.0(3)
Cl1 Cr1 C2 133.90(19)
Cl2 Cr1 C2 87.69(18)
C5 Cr1 C2 75.3(2)
C1 Cr1 C2 34.5(2)
C4 Cr1 C2 62.2(2)
C3 Cr1 C2 33.5(2)
N4 Cr2 Cl3 98.40(18)
N4 Cr2 B2 73.4(3)
Cl3 Cr2 B2 134.8(2)
N4 Cr2 Cl4 99.35(19)
Cl3 Cr2 Cl4 95.58(9)
B2 Cr2 Cl4 129.5(2)
N4 Cr2 C20 94.3(2)
Cl3 Cr2 C20 160.9(2)
B2 Cr2 C20 37.3(3)
Cl4 Cr2 C20 96.4(2)
N4 Cr2 C16 90.9(2)
Cl3 Cr2 C16 98.7(2)
B2 Cr2 C16 39.1(3)
Cl4 Cr2 C16 161.02(19)
C20 Cr2 C16 66.7(3)
N4 Cr2 C18 149.0(2)
Cl3 Cr2 C18 99.57(18)
B2 Cr2 C18 76.0(3)
Cl4 Cr2 C18 103.75(18)
C20 Cr2 C18 63.1(3)
C16 Cr2 C18 61.6(2)
N4 Cr2 C17 124.3(2)
Cl3 Cr2 C17 85.9(2)
B2 Cr2 C17 65.7(3)
Cl4 Cr2 C17 135.70(19)
C20 Cr2 C17 75.2(3)
C16 Cr2 C17 34.3(2)
C18 Cr2 C17 33.4(2)
N4 Cr2 C19 128.3(2)
Cl3 Cr2 C19 132.49(19)
B2 Cr2 C19 64.4(3)
Cl4 Cr2 C19 86.16(19)
C20 Cr2 C19 34.3(2)
C16 Cr2 C19 75.0(2)
C18 Cr2 C19 35.5(2)
C17 Cr2 C19 62.3(3)
C8 N1 C10 124.5(6)
C8 N1 B1 114.4(5)
C10 N1 B1 120.9(5)
C8 N2 C13 121.9(6)
C8 N2 Cr1 124.9(4)
C13 N2 Cr1 113.3(4)
C23 N3 B2 114.6(6)
C23 N3 C25 124.6(6)
B2 N3 C25 120.6(6)
C23 N4 C28 120.8(6)
C23 N4 Cr2 124.0(5)
C28 N4 Cr2 115.2(4)
C5 B1 N1 119.5(7)
C5 B1 C1 116.3(7)
N1 B1 C1 121.1(7)
C5 B1 Cr1 71.5(4)
N1 B1 Cr1 109.9(4)
C1 B1 Cr1 71.6(4)
C20 B2 N3 122.8(8)
C20 B2 C16 115.6(7)
N3 B2 C16 119.3(7)
C20 B2 Cr2 72.5(4)
N3 B2 Cr2 110.8(5)
C16 B2 Cr2 71.7(4)
C2 C1 B1 120.0(7)
C2 C1 Cr1 77.4(4)
B1 C1 Cr1 69.8(4)
C2 C1 H1A 119.9
B1 C1 H1A 119.9
Cr1 C1 H1A 119.9
C3 C2 C1 120.7(7)
C3 C2 C7 117.5(7)
C1 C2 C7 121.7(7)
C3 C2 Cr1 72.0(4)
C1 C2 Cr1 68.1(4)
C7 C2 Cr1 131.0(5)
C2 C3 C4 122.2(7)
C2 C3 Cr1 74.5(4)
C4 C3 Cr1 72.2(4)
C2 C3 H3A 118.6
C4 C3 H3A 118.6
Cr1 C3 H3A 118.6
C5 C4 C3 119.3(7)
C5 C4 C6 121.9(7)
C3 C4 C6 118.8(7)
C5 C4 Cr1 68.8(4)
C3 C4 Cr1 72.5(4)
C6 C4 Cr1 130.5(5)
C4 C5 B1 121.0(7)
C4 C5 Cr1 76.4(4)
B1 C5 Cr1 70.6(4)
C4 C5 H5A 119.3
B1 C5 H5A 119.3
Cr1 C5 H5A 119.3
C4 C6 H6A 109.5
C4 C6 H6B 109.5
H6A C6 H6B 109.5
C4 C6 H6C 109.5
H6A C6 H6C 109.5
H6B C6 H6C 109.5
C2 C7 H7A 109.5
C2 C7 H7B 109.5
H7A C7 H7B 109.5
C2 C7 H7C 109.5
H7A C7 H7C 109.5
H7B C7 H7C 109.5
N1 C8 N2 117.9(6)
N1 C8 C9 117.6(6)
N2 C8 C9 124.5(6)
C8 C9 H9A 109.5
C8 C9 H9B 109.5
H9A C9 H9B 109.5
C8 C9 H9C 109.5
H9A C9 H9C 109.5
H9B C9 H9C 109.5
C11 C10 N1 109.0(6)
C11 C10 C12 111.9(6)
N1 C10 C12 110.8(6)
C11 C10 H10A 108.3
N1 C10 H10A 108.3
C12 C10 H10A 108.3
C10 C11 H11A 109.5
C10 C11 H11B 109.5
H11A C11 H11B 109.5
C10 C11 H11C 109.5
H11A C11 H11C 109.5
H11B C11 H11C 109.5
C10 C12 H12A 109.5
C10 C12 H12B 109.5
H12A C12 H12B 109.5
C10 C12 H12C 109.5
H12A C12 H12C 109.5
H12B C12 H12C 109.5
C15 C13 N2 112.7(6)
C15 C13 C14 117.4(7)
N2 C13 C14 110.5(6)
C15 C13 H13A 105.0
N2 C13 H13A 105.0
C14 C13 H13A 105.0
C13 C14 H14A 109.5
C13 C14 H14B 109.5
H14A C14 H14B 109.5
C13 C14 H14C 109.5
H14A C14 H14C 109.5
H14B C14 H14C 109.5
C13 C15 H15A 109.5
C13 C15 H15B 109.5
H15A C15 H15B 109.5
C13 C15 H15C 109.5
H15A C15 H15C 109.5
H15B C15 H15C 109.5
C17 C16 B2 120.5(6)
C17 C16 Cr2 76.7(4)
B2 C16 Cr2 69.3(4)
C17 C16 H16A 119.5
B2 C16 H16A 119.5
Cr2 C16 H16A 119.5
C18 C17 C16 120.0(7)
C18 C17 C22 119.1(6)
C16 C17 C22 120.8(7)
C18 C17 Cr2 71.8(4)
C16 C17 Cr2 69.0(4)
C22 C17 Cr2 129.7(5)
C17 C18 C19 123.4(6)
C17 C18 Cr2 74.8(4)
C19 C18 Cr2 74.0(4)
C17 C18 H18A 118.1
C19 C18 H18A 118.1
Cr2 C18 H18A 118.1
C20 C19 C18 118.0(6)
C20 C19 C21 122.5(7)
C18 C19 C21 119.5(6)
C20 C19 Cr2 68.6(4)
C18 C19 Cr2 70.5(4)
C21 C19 Cr2 130.4(5)
C19 C20 B2 122.1(7)
C19 C20 Cr2 77.2(4)
B2 C20 Cr2 70.2(4)
C19 C20 H20A 118.7
B2 C20 H20A 118.7
Cr2 C20 H20A 118.7
C19 C21 H21A 109.5
C19 C21 H21B 109.5
H21A C21 H21B 109.5
C19 C21 H21C 109.5
H21A C21 H21C 109.5
H21B C21 H21C 109.5
C17 C22 H22A 109.5
C17 C22 H22B 109.5
H22A C22 H22B 109.5
C17 C22 H22C 109.5
H22A C22 H22C 109.5
H22B C22 H22C 109.5
N4 C23 N3 117.0(6)
N4 C23 C24 125.0(6)
N3 C23 C24 117.9(6)
C23 C24 H24A 109.5
C23 C24 H24B 109.5
H24A C24 H24B 109.5
C23 C24 H24C 109.5
H24A C24 H24C 109.5
H24B C24 H24C 109.5
C27 C25 N3 111.8(7)
C27 C25 C26 111.6(8)
N3 C25 C26 110.7(6)
C27 C25 H25A 107.5
N3 C25 H25A 107.5
C26 C25 H25A 107.5
C25 C26 H26A 109.5
C25 C26 H26B 109.5
H26A C26 H26B 109.5
C25 C26 H26C 109.5
H26A C26 H26C 109.5
H26B C26 H26C 109.5
C25 C27 H27A 109.5
C25 C27 H27B 109.5
H27A C27 H27B 109.5
C25 C27 H27C 109.5
H27A C27 H27C 109.5
H27B C27 H27C 109.5
C29 C28 N4 114.4(6)
C29 C28 C30 116.2(6)
N4 C28 C30 111.0(6)
C29 C28 H28A 104.6
N4 C28 H28A 104.6
C30 C28 H28A 104.6
C28 C29 H29A 109.5
C28 C29 H29B 109.5
H29A C29 H29B 109.5
C28 C29 H29C 109.5
H29A C29 H29C 109.5
H29B C29 H29C 109.5
C28 C30 H30A 109.5
C28 C30 H30B 109.5
H30A C30 H30B 109.5
C28 C30 H30C 109.5
H30A C30 H30C 109.5
H30B C30 H30C 109.5

loop_
_geom_bond_atom_site_label_1
_geom_bond_atom_site_label_2
_geom_bond_distance
Cr1 N2 2.024(6)
Cr1 B1 2.278(8)
Cr1 Cl1 2.286(2)
Cr1 Cl2 2.286(2)
Cr1 C5 2.290(6)
Cr1 C1 2.303(7)
Cr1 C4 2.388(7)
Cr1 C3 2.392(7)
Cr1 C2 2.423(7)
Cr2 N4 2.027(5)
Cr2 Cl3 2.268(2)
Cr2 B2 2.277(9)
Cr2 Cl4 2.277(2)
Cr2 C20 2.308(7)
Cr2 C16 2.311(7)
Cr2 C18 2.370(6)
Cr2 C17 2.408(7)
Cr2 C19 2.418(6)
N1 C8 1.315(8)
N1 C10 1.497(8)
N1 B1 1.513(10)
N2 C8 1.322(8)
N2 C13 1.518(8)
N3 C23 1.353(9)
N3 B2 1.473(10)
N3 C25 1.475(9)
N4 C23 1.335(9)
N4 C28 1.507(9)
B1 C5 1.483(11)
B1 C1 1.516(11)
B2 C20 1.468(11)
B2 C16 1.534(12)
C1 C2 1.404(10)
C1 H1A 1.0000
C2 C3 1.388(10)
C2 C7 1.509(10)
C3 C4 1.449(10)
C3 H3A 1.0000
C4 C5 1.403(10)
C4 C6 1.508(10)
C5 H5A 1.0000
C6 H6A 0.9800
C6 H6B 0.9800
C6 H6C 0.9800
C7 H7A 0.9800
C7 H7B 0.9800
C7 H7C 0.9800
C8 C9 1.495(10)
C9 H9A 0.9800
C9 H9B 0.9800
C9 H9C 0.9800
C10 C11 1.493(9)
C10 C12 1.502(10)
C10 H10A 1.0000
C11 H11A 0.9800
C11 H11B 0.9800
C11 H11C 0.9800
C12 H12A 0.9800
C12 H12B 0.9800
C12 H12C 0.9800
C13 C15 1.492(11)
C13 C14 1.552(11)
C13 H13A 1.0000
C14 H14A 0.9800
C14 H14B 0.9800
C14 H14C 0.9800
C15 H15A 0.9800
C15 H15B 0.9800
C15 H15C 0.9800
C16 C17 1.394(10)
C16 H16A 1.0000
C17 C18 1.374(10)
C17 C22 1.529(11)
C18 C19 1.459(10)
C18 H18A 1.0000
C19 C20 1.396(10)
C19 C21 1.489(10)
C20 H20A 1.0000
C21 H21A 0.9800
C21 H21B 0.9800
C21 H21C 0.9800
C22 H22A 0.9800
C22 H22B 0.9800
C22 H22C 0.9800
C23 C24 1.528(9)
C24 H24A 0.9800
C24 H24B 0.9800
C24 H24C 0.9800
C25 C27 1.452(11)
C25 C26 1.534(11)
C25 H25A 1.0000
C26 H26A 0.9800
C26 H26B 0.9800
C26 H26C 0.9800
C27 H27A 0.9800
C27 H27B 0.9800
C27 H27C 0.9800
C28 C29 1.498(11)
C28 C30 1.565(11)
C28 H28A 1.0000
C29 H29A 0.9800
C29 H29B 0.9800
C29 H29C 0.9800
C30 H30A 0.9800
C30 H30B 0.9800
C30 H30C 0.9800

loop_
_geom_torsion_atom_site_label_1
_geom_torsion_atom_site_label_2
_geom_torsion_atom_site_label_3
_geom_torsion_atom_site_label_4
_geom_torsion
B1 Cr1 N2 C8 1.0(6)
Cl1 Cr1 N2 C8 132.9(5)
Cl2 Cr1 N2 C8 -129.4(5)
C5 Cr1 N2 C8 35.0(6)
C1 Cr1 N2 C8 -32.4(6)
C4 Cr1 N2 C8 42.5(6)
C3 Cr1 N2 C8 3.0(8)
C2 Cr1 N2 C8 -36.9(7)
B1 Cr1 N2 C13 -178.5(5)
Cl1 Cr1 N2 C13 -46.6(5)
Cl2 Cr1 N2 C13 51.1(5)
C5 Cr1 N2 C13 -144.5(5)
C1 Cr1 N2 C13 148.1(5)
C4 Cr1 N2 C13 -137.1(5)
C3 Cr1 N2 C13 -176.5(5)
C2 Cr1 N2 C13 143.6(5)
Cl3 Cr2 N4 C23 -134.3(6)
B2 Cr2 N4 C23 0.0(6)
Cl4 Cr2 N4 C23 128.6(6)
C20 Cr2 N4 C23 31.3(6)
C16 Cr2 N4 C23 -35.4(6)
C18 Cr2 N4 C23 -9.4(9)
C17 Cr2 N4 C23 -43.6(7)
C19 Cr2 N4 C23 36.1(7)
Cl3 Cr2 N4 C28 45.5(5)
B2 Cr2 N4 C28 179.8(6)
Cl4 Cr2 N4 C28 -51.6(5)
C20 Cr2 N4 C28 -148.9(5)
C16 Cr2 N4 C28 144.4(5)
C18 Cr2 N4 C28 170.4(5)
C17 Cr2 N4 C28 136.2(5)
C19 Cr2 N4 C28 -144.1(5)
C8 N1 B1 C5 -78.5(8)
C10 N1 B1 C5 107.0(7)
C8 N1 B1 C1 80.9(8)
C10 N1 B1 C1 -93.6(8)
C8 N1 B1 Cr1 1.0(7)
C10 N1 B1 Cr1 -173.6(5)
N2 Cr1 B1 C5 114.5(5)
Cl1 Cr1 B1 C5 29.5(6)
Cl2 Cr1 B1 C5 -160.9(3)
C1 Cr1 B1 C5 -127.2(6)
C4 Cr1 B1 C5 -28.7(4)
C3 Cr1 B1 C5 -64.4(4)
C2 Cr1 B1 C5 -98.1(5)
N2 Cr1 B1 N1 -1.0(5)
Cl1 Cr1 B1 N1 -86.0(5)
Cl2 Cr1 B1 N1 83.6(6)
C5 Cr1 B1 N1 -115.5(7)
C1 Cr1 B1 N1 117.3(7)
C4 Cr1 B1 N1 -144.2(6)
C3 Cr1 B1 N1 -179.9(6)
C2 Cr1 B1 N1 146.4(6)
N2 Cr1 B1 C1 -118.3(5)
Cl1 Cr1 B1 C1 156.7(3)
Cl2 Cr1 B1 C1 -33.7(5)
C5 Cr1 B1 C1 127.2(6)
C4 Cr1 B1 C1 98.5(5)
C3 Cr1 B1 C1 62.8(4)
C2 Cr1 B1 C1 29.1(4)
C23 N3 B2 C20 -86.0(9)
C25 N3 B2 C20 97.2(9)
C23 N3 B2 C16 76.2(9)
C25 N3 B2 C16 -100.6(9)
C23 N3 B2 Cr2 -3.9(8)
C25 N3 B2 Cr2 179.3(5)
N4 Cr2 B2 C20 121.3(5)
Cl3 Cr2 B2 C20 -153.4(4)
Cl4 Cr2 B2 C20 32.7(6)
C16 Cr2 B2 C20 -125.6(7)
C18 Cr2 B2 C20 -63.7(5)
C17 Cr2 B2 C20 -97.4(5)
C19 Cr2 B2 C20 -27.9(4)
N4 Cr2 B2 N3 2.0(5)
Cl3 Cr2 B2 N3 87.4(6)
Cl4 Cr2 B2 N3 -86.5(6)
C20 Cr2 B2 N3 -119.2(8)
C16 Cr2 B2 N3 115.2(7)
C18 Cr2 B2 N3 177.1(6)
C17 Cr2 B2 N3 143.3(7)
C19 Cr2 B2 N3 -147.1(7)
N4 Cr2 B2 C16 -113.2(4)
Cl3 Cr2 B2 C16 -27.8(6)
Cl4 Cr2 B2 C16 158.3(3)
C20 Cr2 B2 C16 125.6(7)
C18 Cr2 B2 C16 61.9(4)
C17 Cr2 B2 C16 28.1(4)
C19 Cr2 B2 C16 97.6(5)
C5 B1 C1 C2 -3.9(10)
N1 B1 C1 C2 -163.9(6)
Cr1 B1 C1 C2 -61.3(6)
C5 B1 C1 Cr1 57.4(5)
N1 B1 C1 Cr1 -102.6(6)
N2 Cr1 C1 C2 -173.6(4)
B1 Cr1 C1 C2 128.9(7)
Cl1 Cr1 C1 C2 59.7(8)
Cl2 Cr1 C1 C2 -76.2(4)
C5 Cr1 C1 C2 96.9(5)
C4 Cr1 C1 C2 61.2(4)
C3 Cr1 C1 C2 26.1(4)
N2 Cr1 C1 B1 57.5(4)
Cl1 Cr1 C1 B1 -69.2(8)
Cl2 Cr1 C1 B1 154.9(4)
C5 Cr1 C1 B1 -32.0(4)
C4 Cr1 C1 B1 -67.7(5)
C3 Cr1 C1 B1 -102.8(5)
C2 Cr1 C1 B1 -128.9(7)
B1 C1 C2 C3 6.2(10)
Cr1 C1 C2 C3 -51.3(6)
B1 C1 C2 C7 -176.8(6)
Cr1 C1 C2 C7 125.7(6)
B1 C1 C2 Cr1 57.5(6)
N2 Cr1 C2 C3 143.2(4)
B1 Cr1 C2 C3 102.8(5)
Cl1 Cr1 C2 C3 -22.8(5)
Cl2 Cr1 C2 C3 -119.7(4)
C5 Cr1 C2 C3 63.8(4)
C1 Cr1 C2 C3 135.2(7)
C4 Cr1 C2 C3 29.0(4)
N2 Cr1 C2 C1 8.0(5)
B1 Cr1 C2 C1 -32.4(4)
Cl1 Cr1 C2 C1 -157.9(4)
Cl2 Cr1 C2 C1 105.1(4)
C5 Cr1 C2 C1 -71.4(4)
C4 Cr1 C2 C1 -106.2(5)
C3 Cr1 C2 C1 -135.2(7)
N2 Cr1 C2 C7 -105.6(7)
B1 Cr1 C2 C7 -146.0(8)
Cl1 Cr1 C2 C7 88.4(7)
Cl2 Cr1 C2 C7 -8.5(7)
C5 Cr1 C2 C7 175.0(7)
C1 Cr1 C2 C7 -113.6(8)
C4 Cr1 C2 C7 140.2(8)
C3 Cr1 C2 C7 111.2(9)
C1 C2 C3 C4 -7.1(10)
C7 C2 C3 C4 175.8(6)
Cr1 C2 C3 C4 -56.6(6)
C1 C2 C3 Cr1 49.5(6)
C7 C2 C3 Cr1 -127.5(6)
N2 Cr1 C3 C2 -67.6(6)
B1 Cr1 C3 C2 -65.7(5)
Cl1 Cr1 C3 C2 163.4(4)
Cl2 Cr1 C3 C2 63.4(4)
C5 Cr1 C3 C2 -103.9(5)
C1 Cr1 C3 C2 -26.8(4)
C4 Cr1 C3 C2 -132.1(6)
N2 Cr1 C3 C4 64.5(6)
B1 Cr1 C3 C4 66.5(4)
Cl1 Cr1 C3 C4 -64.5(4)
Cl2 Cr1 C3 C4 -164.5(4)
C5 Cr1 C3 C4 28.2(4)
C1 Cr1 C3 C4 105.3(4)
C2 Cr1 C3 C4 132.1(6)
C2 C3 C4 C5 5.5(10)
Cr1 C3 C4 C5 -52.2(5)
C2 C3 C4 C6 -175.2(6)
Cr1 C3 C4 C6 127.1(6)
C2 C3 C4 Cr1 57.7(6)
N2 Cr1 C4 C5 -13.1(5)
B1 Cr1 C4 C5 31.1(4)
Cl1 Cr1 C4 C5 -109.8(4)
Cl2 Cr1 C4 C5 154.8(3)
C1 Cr1 C4 C5 70.7(4)
C3 Cr1 C4 C5 132.3(6)
C2 Cr1 C4 C5 104.7(5)
N2 Cr1 C4 C3 -145.5(4)
B1 Cr1 C4 C3 -101.2(5)
Cl1 Cr1 C4 C3 117.9(4)
Cl2 Cr1 C4 C3 22.5(5)
C5 Cr1 C4 C3 -132.3(6)
C1 Cr1 C4 C3 -61.7(4)
C2 Cr1 C4 C3 -27.6(4)
N2 Cr1 C4 C6 101.3(7)
B1 Cr1 C4 C6 145.5(8)
Cl1 Cr1 C4 C6 4.6(7)
Cl2 Cr1 C4 C6 -90.7(7)
C5 Cr1 C4 C6 114.5(9)
C1 Cr1 C4 C6 -174.9(8)
C3 Cr1 C4 C6 -113.2(9)
C2 Cr1 C4 C6 -140.8(8)
C3 C4 C5 B1 -3.1(9)
C6 C4 C5 B1 177.5(6)
Cr1 C4 C5 B1 -57.1(5)
C3 C4 C5 Cr1 54.0(6)
C6 C4 C5 Cr1 -125.4(6)
N1 B1 C5 C4 162.8(6)
C1 B1 C5 C4 2.4(9)
Cr1 B1 C5 C4 59.9(6)
N1 B1 C5 Cr1 102.9(6)
C1 B1 C5 Cr1 -57.5(5)
N2 Cr1 C5 C4 169.3(4)
B1 Cr1 C5 C4 -130.3(6)
Cl1 Cr1 C5 C4 71.3(4)
Cl2 Cr1 C5 C4 -74.0(8)
C1 Cr1 C5 C4 -97.7(5)
C3 Cr1 C5 C4 -28.5(4)
C2 Cr1 C5 C4 -62.2(4)
N2 Cr1 C5 B1 -60.4(5)
Cl1 Cr1 C5 B1 -158.4(4)
Cl2 Cr1 C5 B1 56.3(9)
C1 Cr1 C5 B1 32.6(4)
C4 Cr1 C5 B1 130.3(6)
C3 Cr1 C5 B1 101.8(5)
C2 Cr1 C5 B1 68.1(5)
C10 N1 C8 N2 174.1(6)
B1 N1 C8 N2 -0.2(9)
C10 N1 C8 C9 -7.3(10)
B1 N1 C8 C9 178.4(6)
C13 N2 C8 N1 178.6(6)
Cr1 N2 C8 N1 -0.8(9)
C13 N2 C8 C9 0.1(11)
Cr1 N2 C8 C9 -179.4(5)
C8 N1 C10 C11 148.8(7)
B1 N1 C10 C11 -37.3(9)
C8 N1 C10 C12 -87.7(8)
B1 N1 C10 C12 86.2(8)
C8 N2 C13 C15 -65.0(9)
Cr1 N2 C13 C15 114.6(6)
C8 N2 C13 C14 68.5(9)
Cr1 N2 C13 C14 -111.9(6)
C20 B2 C16 C17 -0.1(11)
N3 B2 C16 C17 -163.5(7)
Cr2 B2 C16 C17 -59.4(6)
C20 B2 C16 Cr2 59.3(6)
N3 B2 C16 Cr2 -104.1(7)
N4 Cr2 C16 C17 -167.9(4)
Cl3 Cr2 C16 C17 -69.3(4)
B2 Cr2 C16 C17 130.3(6)
Cl4 Cr2 C16 C17 69.0(8)
C20 Cr2 C16 C17 97.8(5)
C18 Cr2 C16 C17 27.0(4)
C19 Cr2 C16 C17 62.5(4)
N4 Cr2 C16 B2 61.8(4)
Cl3 Cr2 C16 B2 160.4(4)
Cl4 Cr2 C16 B2 -61.3(8)
C20 Cr2 C16 B2 -32.5(4)
C18 Cr2 C16 B2 -103.4(5)
C17 Cr2 C16 B2 -130.3(6)
C19 Cr2 C16 B2 -67.8(4)
B2 C16 C17 C18 3.3(11)
Cr2 C16 C17 C18 -52.6(7)
B2 C16 C17 C22 -179.5(7)
Cr2 C16 C17 C22 124.7(7)
B2 C16 C17 Cr2 55.8(6)
N4 Cr2 C17 C18 148.3(4)
Cl3 Cr2 C17 C18 -114.4(4)
B2 Cr2 C17 C18 101.8(5)
Cl4 Cr2 C17 C18 -20.6(6)
C20 Cr2 C17 C18 63.3(4)
C16 Cr2 C17 C18 133.6(7)
C19 Cr2 C17 C18 29.1(4)
N4 Cr2 C17 C16 14.7(5)
Cl3 Cr2 C17 C16 112.0(4)
B2 Cr2 C17 C16 -31.8(4)
Cl4 Cr2 C17 C16 -154.2(4)
C20 Cr2 C17 C16 -70.3(4)
C18 Cr2 C17 C16 -133.6(7)
C19 Cr2 C17 C16 -104.5(5)
N4 Cr2 C17 C22 -98.6(7)
Cl3 Cr2 C17 C22 -1.2(6)
B2 Cr2 C17 C22 -145.1(7)
Cl4 Cr2 C17 C22 92.5(7)
C20 Cr2 C17 C22 176.5(7)
C16 Cr2 C17 C22 -113.2(8)
C18 Cr2 C17 C22 113.2(8)
C19 Cr2 C17 C22 142.2(7)
C16 C17 C18 C19 -7.3(11)
C22 C17 C18 C19 175.4(7)
Cr2 C17 C18 C19 -58.6(6)
C16 C17 C18 Cr2 51.3(6)
C22 C17 C18 Cr2 -126.0(7)
N4 Cr2 C18 C17 -57.6(7)
Cl3 Cr2 C18 C17 67.1(4)
B2 Cr2 C18 C17 -66.8(5)
Cl4 Cr2 C18 C17 165.3(4)
C20 Cr2 C18 C17 -104.4(5)
C16 Cr2 C18 C17 -27.6(4)
C19 Cr2 C18 C17 -132.2(6)
N4 Cr2 C18 C19 74.6(6)
Cl3 Cr2 C18 C19 -160.7(4)
B2 Cr2 C18 C19 65.4(4)
Cl4 Cr2 C18 C19 -62.5(4)
C20 Cr2 C18 C19 27.8(4)
C16 Cr2 C18 C19 104.6(5)
C17 Cr2 C18 C19 132.2(6)
C17 C18 C19 C20 7.8(11)
Cr2 C18 C19 C20 -51.2(6)
C17 C18 C19 C21 -174.9(7)
Cr2 C18 C19 C21 126.1(7)
C17 C18 C19 Cr2 59.0(6)
N4 Cr2 C19 C20 -8.4(6)
Cl3 Cr2 C19 C20 158.6(4)
B2 Cr2 C19 C20 30.3(5)
Cl4 Cr2 C19 C20 -107.3(4)
C16 Cr2 C19 C20 70.6(5)
C18 Cr2 C19 C20 132.4(6)
C17 Cr2 C19 C20 104.9(5)
N4 Cr2 C19 C18 -140.8(4)
Cl3 Cr2 C19 C18 26.2(5)
B2 Cr2 C19 C18 -102.1(5)
Cl4 Cr2 C19 C18 120.3(4)
C20 Cr2 C19 C18 -132.4(6)
C16 Cr2 C19 C18 -61.8(4)
C17 Cr2 C19 C18 -27.4(4)
N4 Cr2 C19 C21 106.6(7)
Cl3 Cr2 C19 C21 -86.3(7)
B2 Cr2 C19 C21 145.3(7)
Cl4 Cr2 C19 C21 7.7(6)
C20 Cr2 C19 C21 115.1(8)
C16 Cr2 C19 C21 -174.4(7)
C18 Cr2 C19 C21 -112.6(8)
C17 Cr2 C19 C21 -140.0(7)
C18 C19 C20 B2 -4.3(11)
C21 C19 C20 B2 178.4(7)
Cr2 C19 C20 B2 -56.4(6)
C18 C19 C20 Cr2 52.1(6)
C21 C19 C20 Cr2 -125.1(7)
N3 B2 C20 C19 163.5(7)
C16 B2 C20 C19 0.8(11)
Cr2 B2 C20 C19 59.7(7)
N3 B2 C20 Cr2 103.9(7)
C16 B2 C20 Cr2 -58.9(6)
N4 Cr2 C20 C19 173.4(5)
Cl3 Cr2 C20 C19 -55.2(8)
B2 Cr2 C20 C19 -131.4(7)
Cl4 Cr2 C20 C19 73.4(4)
C16 Cr2 C20 C19 -97.5(5)
C18 Cr2 C20 C19 -28.7(4)
C17 Cr2 C20 C19 -62.2(4)
N4 Cr2 C20 B2 -55.2(5)
Cl3 Cr2 C20 B2 76.2(7)
Cl4 Cr2 C20 B2 -155.2(5)
C16 Cr2 C20 B2 33.9(5)
C18 Cr2 C20 B2 102.7(5)
C17 Cr2 C20 B2 69.2(5)
C19 Cr2 C20 B2 131.4(7)
C28 N4 C23 N3 177.9(6)
Cr2 N4 C23 N3 -2.4(9)
C28 N4 C23 C24 0.8(11)
Cr2 N4 C23 C24 -179.5(5)
B2 N3 C23 N4 4.2(10)
C25 N3 C23 N4 -179.2(7)
B2 N3 C23 C24 -178.6(7)
C25 N3 C23 C24 -1.9(11)
C23 N3 C25 C27 -99.8(9)
B2 N3 C25 C27 76.7(9)
C23 N3 C25 C26 135.1(8)
B2 N3 C25 C26 -48.4(10)
C23 N4 C28 C29 -64.2(9)
Cr2 N4 C28 C29 116.1(6)
C23 N4 C28 C30 69.9(9)
Cr2 N4 C28 C30 -109.9(6)

loop_
_platon_squeeze_void_nr
_platon_squeeze_void_average_x
_platon_squeeze_void_average_y
_platon_squeeze_void_average_z
_platon_squeeze_void_volume
_platon_squeeze_void_count_electrons
_platon_squeeze_void_content
1 0.000 0.500 1.000 223 69 ' '
2 0.260 0.153 0.583 8 1 ' '
3 0.739 0.847 0.417 8 1 ' '
